data_7215920
loop_
_publ_author_name
'Chakraborty, Shaunak'
'Ganguly, Somnath'
'Desiraju, Gautam R.'

_publ_section_title
;
 Synthon transferability probed with IR spectroscopy: cytosine salts as
 models for salts of lamivudine
;
_journal_issue 22
_journal_name_full CrystEngComm
_journal_page_first 4732
_journal_paper_doi 10.1039/c3ce42156b
_journal_volume 16
_journal_year 2014
_chemical_formula_moiety '2(C4 N3 O), C2 Br3 O2'
_chemical_formula_sum 'C10 Br3 N6 O4'
_chemical_formula_weight 507.86
_chemical_name_common 'Cytosine tribromoacetate'
_chemical_name_systematic
;
 ?
;
_space_group_IT_number 2
_symmetry_cell_setting triclinic
_symmetry_space_group_name_Hall '-P 1'
_symmetry_space_group_name_H-M 'P -1'
_atom_sites_solution_primary direct
_atom_sites_solution_secondary difmap
_audit_creation_method SHELXL-97
_cell_angle_alpha 73.19(5)
_cell_angle_beta 79.70(5)
_cell_angle_gamma 78.31(6)
_cell_formula_units_Z 2
_cell_length_a 6.0904(15)
_cell_length_b 10.3943(15)
_cell_length_c 13.5423(19)
_cell_measurement_temperature 293(2)
_cell_volume 797.0(4)
_computing_cell_refinement 'Bruker XSCANS'
_computing_data_collection 'Bruker XSCANS'
_computing_data_reduction 'Bruker SHELXTL'
_computing_molecular_graphics 'Bruker SHELXTL'
_computing_publication_material 'Bruker SHELXTL'
_computing_structure_refinement 'Bruker SHELXTL'
_computing_structure_solution 'Bruker SHELXTL'
_diffrn_ambient_temperature 293(2)
_diffrn_measured_fraction_theta_full 0.988
_diffrn_measured_fraction_theta_max 0.988
_diffrn_radiation_monochromator graphite
_diffrn_radiation_source 'fine-focus sealed tube'
_diffrn_radiation_type MoK\a
_diffrn_radiation_wavelength 0.71073
_diffrn_reflns_av_R_equivalents 0.1699
_diffrn_reflns_av_sigmaI/netI 0.1490
_diffrn_reflns_limit_h_max 7
_diffrn_reflns_limit_h_min -7
_diffrn_reflns_limit_k_max 13
_diffrn_reflns_limit_k_min -13
_diffrn_reflns_limit_l_max 17
_diffrn_reflns_limit_l_min -17
_diffrn_reflns_number 8346
_diffrn_reflns_theta_full 27.43
_diffrn_reflns_theta_max 27.43
_diffrn_reflns_theta_min 1.58
_exptl_absorpt_coefficient_mu 7.619
_exptl_absorpt_correction_type none
_exptl_crystal_colour Colorless
_exptl_crystal_density_diffrn 2.116
_exptl_crystal_density_method 'not measured'
_exptl_crystal_description Prism
_exptl_crystal_F_000 570
_exptl_crystal_size_max 0.200
_exptl_crystal_size_mid 0.200
_exptl_crystal_size_min 0.200
_refine_diff_density_max 1.620
_refine_diff_density_min -1.974
_refine_diff_density_rms 0.350
_refine_ls_extinction_method none
_refine_ls_goodness_of_fit_ref 1.189
_refine_ls_hydrogen_treatment none
_refine_ls_matrix_type full
_refine_ls_number_parameters 208
_refine_ls_number_reflns 3593
_refine_ls_number_restraints 0
_refine_ls_restrained_S_all 1.189
_refine_ls_R_factor_all 0.0841
_refine_ls_R_factor_gt 0.0703
_refine_ls_shift/su_max 0.000
_refine_ls_shift/su_mean 0.000
_refine_ls_structure_factor_coef Fsqd
_refine_ls_weighting_details 'calc w=1/[\s^2^(Fo^2^)+(0.0784P)^2^+0.0000P] where P=(Fo^2^+2Fc^2^)/3'
_refine_ls_weighting_scheme calc
_refine_ls_wR_factor_gt 0.1747
_refine_ls_wR_factor_ref 0.2127
_reflns_number_gt 2796
_reflns_number_total 3593
_reflns_threshold_expression >2\s(I)
_cod_data_source_file c3ce42156b.txt
_cod_data_source_block datam
_cod_original_cell_volume 797.0(3)
_cod_database_code 7215920

loop_
_symmetry_equiv_pos_as_xyz
'x, y, z'
'-x, -y, -z'

loop_
_atom_site_label
_atom_site_type_symbol
_atom_site_fract_x
_atom_site_fract_y
_atom_site_fract_z
_atom_site_U_iso_or_equiv
_atom_site_adp_type
_atom_site_occupancy
_atom_site_symmetry_multiplicity
_atom_site_calc_flag
Br1 Br 0.27902(13) 0.57752(8) 0.91540(6) 0.0249(2) Uani 1 1 d
Br2 Br 0.14829(14) 0.81354(7) 0.71730(6) 0.0291(3) Uani 1 1 d
Br3 Br -0.10607(13) 0.55653(9) 0.79213(7) 0.0300(3) Uani 1 1 d
O4 O 1.3638(10) 0.9185(6) 0.3712(5) 0.0323(14) Uani 1 1 d
O3 O 0.8379(12) 0.1948(7) 0.8529(5) 0.0423(17) Uani 1 1 d
N2 N 0.7804(12) 0.0671(7) 1.0232(5) 0.0272(15) Uani 1 1 d
N6 N 0.6685(12) 0.8427(7) 0.5554(6) 0.0297(15) Uani 1 1 d
O1 O 0.4308(11) 0.6035(6) 0.6193(5) 0.0409(17) Uani 1 1 d
N1 N 0.4922(12) 0.2328(7) 0.9441(5) 0.0300(16) Uani 1 1 d
O2 O 0.4106(11) 0.4110(6) 0.7478(5) 0.0381(15) Uani 1 1 d
N3 N 0.7158(13) -0.0655(7) 1.1915(6) 0.0301(16) Uani 1 1 d
N5 N 1.0154(11) 0.8850(7) 0.4600(5) 0.0242(14) Uani 1 1 d
C001 C 0.6419(13) 0.0342(8) 1.1133(6) 0.0237(16) Uani 1 1 d
C002 C 0.1864(13) 0.6166(8) 0.7772(6) 0.0232(15) Uani 1 1 d
C003 C 0.3637(13) 0.5367(7) 0.7061(6) 0.0225(16) Uani 1 1 d
C004 C 1.2134(14) 0.8468(8) 0.3989(6) 0.0263(17) Uani 1 1 d
C005 C 0.7127(15) 0.1667(8) 0.9348(7) 0.0300(18) Uani 1 1 d
C006 C 0.8489(13) 0.8059(8) 0.4914(6) 0.0241(16) Uani 1 1 d
C007 C 0.8671(16) 0.6876(9) 0.4544(7) 0.035(2) Uani 1 1 d
C008 C 0.3486(14) 0.2041(8) 1.0344(7) 0.0294(18) Uani 1 1 d
C009 C 1.0656(17) 0.6515(9) 0.3967(7) 0.036(2) Uani 1 1 d
N4 N 1.2355(13) 0.7277(7) 0.3719(5) 0.0309(16) Uani 1 1 d
C010 C 0.4161(13) 0.1078(8) 1.1210(6) 0.0252(16) Uani 1 1 d

loop_
_atom_site_aniso_label
_atom_site_aniso_U_11
_atom_site_aniso_U_22
_atom_site_aniso_U_33
_atom_site_aniso_U_23
_atom_site_aniso_U_13
_atom_site_aniso_U_12
Br1 0.0257(4) 0.0261(4) 0.0271(4) -0.0135(3) -0.0046(3) -0.0030(3)
Br2 0.0308(5) 0.0185(4) 0.0356(5) -0.0092(3) 0.0021(4) -0.0012(3)
Br3 0.0215(4) 0.0379(5) 0.0384(5) -0.0200(4) -0.0005(4) -0.0104(3)
O4 0.029(3) 0.032(3) 0.037(3) -0.019(3) 0.009(3) -0.004(2)
O3 0.042(4) 0.038(4) 0.033(3) -0.002(3) 0.013(3) -0.002(3)
N2 0.034(4) 0.023(3) 0.024(3) -0.011(3) 0.008(3) -0.007(3)
N6 0.028(4) 0.030(4) 0.033(4) -0.017(3) 0.004(3) -0.003(3)
O1 0.047(4) 0.030(3) 0.043(4) -0.019(3) 0.020(3) -0.009(3)
N1 0.034(4) 0.023(3) 0.034(4) -0.012(3) -0.002(3) -0.002(3)
O2 0.049(4) 0.027(3) 0.031(3) -0.012(3) 0.004(3) 0.010(3)
N3 0.036(4) 0.025(3) 0.029(4) -0.012(3) 0.006(3) -0.007(3)
N5 0.028(3) 0.025(3) 0.020(3) -0.010(3) 0.002(3) -0.003(3)
C001 0.029(4) 0.021(4) 0.026(4) -0.013(3) 0.002(3) -0.010(3)
C002 0.021(4) 0.024(4) 0.027(4) -0.011(3) 0.000(3) -0.006(3)
C003 0.022(4) 0.025(4) 0.026(4) -0.019(3) 0.002(3) -0.004(3)
C004 0.030(4) 0.026(4) 0.016(4) -0.005(3) 0.006(3) 0.003(3)
C005 0.032(4) 0.024(4) 0.035(4) -0.014(3) 0.005(4) -0.005(3)
C006 0.028(4) 0.019(4) 0.025(4) -0.010(3) -0.003(3) 0.003(3)
C007 0.044(5) 0.026(4) 0.036(5) -0.019(4) 0.007(4) -0.004(4)
C008 0.030(4) 0.024(4) 0.037(5) -0.014(3) 0.001(4) -0.007(3)
C009 0.050(5) 0.027(4) 0.030(4) -0.017(4) 0.003(4) 0.000(4)
N4 0.039(4) 0.025(3) 0.025(3) -0.012(3) 0.005(3) 0.001(3)
C010 0.025(4) 0.020(4) 0.036(4) -0.017(3) -0.004(3) -0.004(3)

loop_
_atom_type_symbol
_atom_type_description
_atom_type_scat_dispersion_real
_atom_type_scat_dispersion_imag
_atom_type_scat_source
C C 0.0033 0.0016 'International Tables Vol C Tables 4.2.6.8 and 6.1.1.4'
H H 0.0000 0.0000 'International Tables Vol C Tables 4.2.6.8 and 6.1.1.4'
N N 0.0061 0.0033 'International Tables Vol C Tables 4.2.6.8 and 6.1.1.4'
O O 0.0106 0.0060 'International Tables Vol C Tables 4.2.6.8 and 6.1.1.4'
Br Br -0.2901 2.4595 'International Tables Vol C Tables 4.2.6.8 and 6.1.1.4'

loop_
_geom_angle_atom_site_label_1
_geom_angle_atom_site_label_2
_geom_angle_atom_site_label_3
_geom_angle
C001 N2 C005 123.4(7)
C008 N1 C005 122.2(8)
C006 N5 C004 121.0(6)
N3 C001 N2 119.6(7)
N3 C001 C010 121.6(7)
N2 C001 C010 118.8(8)
C003 C002 Br2 112.3(5)
C003 C002 Br3 108.0(5)
Br2 C002 Br3 108.6(4)
C003 C002 Br1 111.0(5)
Br2 C002 Br1 108.1(3)
Br3 C002 Br1 108.8(3)
O1 C003 O2 129.5(7)
O1 C003 C002 116.7(7)
O2 C003 C002 113.8(6)
O4 C004 N4 121.7(7)
O4 C004 N5 120.6(7)
N4 C004 N5 117.7(7)
O3 C005 N1 120.7(9)
O3 C005 N2 123.1(8)
N1 C005 N2 116.1(7)
N6 C006 N5 118.6(7)
N6 C006 C007 121.2(7)
N5 C006 C007 120.2(7)
C009 C007 C006 116.9(8)
N1 C008 C010 121.5(8)
C007 C009 N4 121.5(7)
C009 N4 C004 122.3(7)
C008 C010 C001 117.9(7)

loop_
_geom_bond_atom_site_label_1
_geom_bond_atom_site_label_2
_geom_bond_distance
Br1 C002 1.956(8)
Br2 C002 1.953(8)
Br3 C002 1.963(7)
O4 C004 1.236(10)
O3 C005 1.223(10)
N2 C001 1.351(10)
N2 C005 1.400(12)
N6 C006 1.336(10)
O1 C003 1.226(10)
N1 C008 1.365(10)
N1 C005 1.381(11)
O2 C003 1.260(10)
N3 C001 1.320(12)
N5 C006 1.366(10)
N5 C004 1.391(9)
C001 C010 1.434(11)
C002 C003 1.585(10)
C004 N4 1.364(10)
C006 C007 1.434(10)
C007 C009 1.364(12)
C008 C010 1.368(13)
C009 N4 1.366(11)

loop_
_geom_torsion_atom_site_label_1
_geom_torsion_atom_site_label_2
_geom_torsion_atom_site_label_3
_geom_torsion_atom_site_label_4
_geom_torsion
C005 N2 C001 N3 176.8(7)
C005 N2 C001 C010 -2.4(11)
Br2 C002 C003 O1 -9.0(9)
Br3 C002 C003 O1 110.8(7)
Br1 C002 C003 O1 -130.1(7)
Br2 C002 C003 O2 172.6(6)
Br3 C002 C003 O2 -67.7(8)
Br1 C002 C003 O2 51.5(8)
C006 N5 C004 O4 -179.7(8)
C006 N5 C004 N4 -0.3(12)
C008 N1 C005 O3 -179.8(8)
C008 N1 C005 N2 0.7(11)
C001 N2 C005 O3 -179.0(8)
C001 N2 C005 N1 0.6(11)
C004 N5 C006 N6 175.9(8)
C004 N5 C006 C007 -5.3(12)
N6 C006 C007 C009 -174.5(9)
N5 C006 C007 C009 6.7(13)
C005 N1 C008 C010 0.0(12)
C006 C007 C009 N4 -2.7(15)
C007 C009 N4 C004 -3.0(14)
O4 C004 N4 C009 -176.1(9)
N5 C004 N4 C009 4.6(12)
N1 C008 C010 C001 -1.8(11)
N3 C001 C010 C008 -176.2(7)
N2 C001 C010 C008 2.9(10)
